data_7229686
loop_
_publ_author_name
'Lombard, Jean'
'Loots, Leigh'
'le Roex, Tanya'
'Haynes, Delia A.'

_publ_section_title
;
 Formation of multi-component crystals with a series of
 pyridinium-carboxyacrylate zwitterions
;
_journal_issue 1
_journal_name_full CrystEngComm
_journal_page_first 25
_journal_paper_doi 10.1039/C7CE01953J
_journal_volume 20
_journal_year 2018
_chemical_formula_moiety 'C10 H5 N2 O4, C3 H7 N6, H2 O'
_chemical_formula_sum 'C13 H14 N8 O5'
_chemical_formula_weight 362.32
_chemical_name_systematic
;
2,4,6-triamino-1,3,5-triazin-1-ium 
2-(4-cyanopyridin-1-ium-1-yl)fumarate hydrate
;
_space_group_crystal_system monoclinic
_space_group_IT_number 14
_space_group_name_Hall '-P 2ybc'
_space_group_name_H-M_alt 'P 1 21/c 1'
_symmetry_space_group_name_Hall '-P 2ybc'
_symmetry_space_group_name_H-M 'P 1 21/c 1'
_atom_sites_solution_hydrogens mixed
_atom_sites_solution_primary 'dual space'
_atom_sites_solution_secondary difmap
_audit_creation_method SHELXL-2016/6
_audit_update_record
;
2017-11-28 deposited with the CCDC.
2017-11-29 downloaded from the CCDC.
;
_cell_angle_alpha 90
_cell_angle_beta 111.257(10)
_cell_angle_gamma 90
_cell_formula_units_Z 4
_cell_length_a 17.184(15)
_cell_length_b 7.328(5)
_cell_length_c 13.045(9)
_cell_measurement_reflns_used 1392
_cell_measurement_temperature 100(2)
_cell_measurement_theta_max 21.11
_cell_measurement_theta_min 2.54
_cell_volume 1531(2)
_computing_cell_refinement 'SAINT V8.37A (Bruker, 2016)'
_computing_data_collection 'APEX3 (Bruker, 2017)'
_computing_data_reduction 'SAINT V8.37A (Bruker, 2016)'
_computing_molecular_graphics 'X-seed (Barbour, 2001; Atwood & barbour, 2003)'
_computing_structure_refinement 'SHELXL-2016/6 (Sheldrick, 2016)'
_computing_structure_solution 'SHELXT 2014/5 (Sheldrick, 2014)'
_diffrn_ambient_temperature 100(2)
_diffrn_detector 'CCD area detector'
_diffrn_detector_type 'Bruker APEX II'
_diffrn_measured_fraction_theta_full 0.999
_diffrn_measured_fraction_theta_max 0.996
_diffrn_measurement_device 'three-circle diffractometer'
_diffrn_measurement_device_type 'Bruker APEX DUO CCD area-detector'
_diffrn_measurement_method '\w and \f scans'
_diffrn_radiation_monochromator 'multilayer mirror optics'
_diffrn_radiation_type MoK\a
_diffrn_radiation_wavelength 0.71073
_diffrn_reflns_av_R_equivalents 0.0854
_diffrn_reflns_av_unetI/netI 0.0659
_diffrn_reflns_Laue_measured_fraction_full 0.999
_diffrn_reflns_Laue_measured_fraction_max 0.996
_diffrn_reflns_limit_h_max 22
_diffrn_reflns_limit_h_min -22
_diffrn_reflns_limit_k_max 9
_diffrn_reflns_limit_k_min -9
_diffrn_reflns_limit_l_max 16
_diffrn_reflns_limit_l_min -16
_diffrn_reflns_number 16377
_diffrn_reflns_point_group_measured_fraction_full 0.999
_diffrn_reflns_point_group_measured_fraction_max 0.996
_diffrn_reflns_theta_full 25.242
_diffrn_reflns_theta_max 27.212
_diffrn_reflns_theta_min 1.271
_diffrn_source 'microfocus sealed tube'
_diffrn_source_type 'Incoatec I\mS microsource'
_diffrn_standards_number 0
_exptl_absorpt_coefficient_mu 0.125
_exptl_absorpt_correction_T_max 1.0000
_exptl_absorpt_correction_T_min 0.8905
_exptl_absorpt_correction_type multi-scan
_exptl_absorpt_process_details 'SADABS, 2014/5'
_exptl_crystal_colour colourless
_exptl_crystal_density_diffrn 1.572
_exptl_crystal_density_method 'not measured'
_exptl_crystal_description plate
_exptl_crystal_F_000 752
_exptl_crystal_size_max 0.280
_exptl_crystal_size_mid 0.041
_exptl_crystal_size_min 0.033
_refine_diff_density_max 0.403
_refine_diff_density_min -0.282
_refine_diff_density_rms 0.065
_refine_ls_extinction_method none
_refine_ls_goodness_of_fit_ref 1.055
_refine_ls_hydrogen_treatment mixed
_refine_ls_matrix_type full
_refine_ls_number_parameters 271
_refine_ls_number_reflns 3395
_refine_ls_number_restraints 1
_refine_ls_restrained_S_all 1.054
_refine_ls_R_factor_all 0.1228
_refine_ls_R_factor_gt 0.0560
_refine_ls_shift/su_max 0.000
_refine_ls_shift/su_mean 0.000
_refine_ls_structure_factor_coef Fsqd
_refine_ls_weighting_details 'w=1/[\s^2^(Fo^2^)+(0.0560P)^2^+0.8182P] where P=(Fo^2^+2Fc^2^)/3'
_refine_ls_weighting_scheme calc
_refine_ls_wR_factor_gt 0.1285
_refine_ls_wR_factor_ref 0.1593
_reflns_Friedel_coverage 0.000
_reflns_number_gt 1814
_reflns_number_total 3395
_reflns_threshold_expression 'I > 2\s(I)'
_cod_data_source_file c7ce01953j2.cif
_cod_data_source_block 3Melamine
_cod_depositor_comments 'Adding full bibliography for 7229684--7229689.cif.'
_cod_database_code 7229686
_shelx_shelxl_version_number 2016/6
_shelx_space_group_comment
;
The symmetry employed for this shelxl refinement is uniquely defined
by the following loop, which should always be used as a source of
symmetry information in preference to the above space-group names.
They are only intended as comments.
;
_shelx_estimated_absorpt_t_min 0.966
_shelx_estimated_absorpt_t_max 0.996

loop_
_space_group_symop_operation_xyz
'x, y, z'
'-x, y+1/2, -z+1/2'
'-x, -y, -z'
'x, -y-1/2, z-1/2'

loop_
_atom_site_label
_atom_site_type_symbol
_atom_site_fract_x
_atom_site_fract_y
_atom_site_fract_z
_atom_site_U_iso_or_equiv
_atom_site_adp_type
_atom_site_occupancy
_atom_site_site_symmetry_order
_atom_site_calc_flag
_atom_site_refinement_flags_posn
_atom_site_refinement_flags_adp
O1 O 0.63903(15) 0.5812(6) 0.5463(2) 0.1005(14) Uani 1 1 d . .
O2 O 0.71625(14) 0.4415(4) 0.6956(2) 0.0548(7) Uani 1 1 d . .
C3 C 0.70641(18) 0.5230(5) 0.6101(3) 0.0417(9) Uani 1 1 d . .
C4 C 0.78439(19) 0.5627(5) 0.5864(3) 0.0410(8) Uani 1 1 d . .
H4 H 0.835562 0.564904 0.647648 0.049 Uiso 1 1 calc R U
C5 C 0.78846(18) 0.5943(5) 0.4901(2) 0.0357(8) Uani 1 1 d . .
C6 C 0.86628(18) 0.6402(4) 0.4645(3) 0.0351(8) Uani 1 1 d . .
O7 O 0.93172(12) 0.6837(3) 0.54173(17) 0.0445(6) Uani 1 1 d . .
O8 O 0.85594(13) 0.6307(4) 0.36624(18) 0.0521(7) Uani 1 1 d . .
N9 N 0.71140(13) 0.5858(3) 0.39176(19) 0.0287(6) Uani 1 1 d . .
C10 C 0.67790(17) 0.7437(4) 0.3431(2) 0.0337(7) Uani 1 1 d . .
H10 H 0.704458 0.856361 0.371236 0.040 Uiso 1 1 calc R U
C11 C 0.60565(18) 0.7415(5) 0.2534(3) 0.0379(8) Uani 1 1 d . .
H11 H 0.580952 0.852761 0.219697 0.046 Uiso 1 1 calc R U
C12 C 0.56876(16) 0.5780(5) 0.2118(2) 0.0336(7) Uani 1 1 d . .
C13 C 0.60612(18) 0.4158(5) 0.2601(3) 0.0396(8) Uani 1 1 d . .
H13 H 0.582425 0.301587 0.230368 0.048 Uiso 1 1 calc R U
C14 C 0.67773(17) 0.4238(4) 0.3513(2) 0.0354(7) Uani 1 1 d . .
H14 H 0.703712 0.314340 0.386136 0.042 Uiso 1 1 calc R U
C15 C 0.4888(2) 0.5721(5) 0.1220(3) 0.0448(9) Uani 1 1 d . .
N16 N 0.42454(18) 0.5668(5) 0.0551(3) 0.0620(10) Uani 1 1 d . .
N17 N 0.94444(14) 0.2935(4) 1.0391(2) 0.0311(6) Uani 1 1 d . .
H17 H 0.9825(18) 0.250(4) 1.015(2) 0.037(9) Uiso 1 1 d . .
H26B H 0.442(3) 0.571(7) 0.421(4) 0.114(18) Uiso 1 1 d . .
H26A H 0.545(3) 0.605(9) 0.447(4) 0.18(3) Uiso 1 1 d D .
C18 C 0.87022(17) 0.3478(4) 0.9626(2) 0.0284(7) Uani 1 1 d . .
N19 N 0.80964(14) 0.4163(3) 0.99065(19) 0.0294(6) Uani 1 1 d . .
C20 C 0.82610(16) 0.4263(4) 1.0998(2) 0.0279(7) Uani 1 1 d . .
N21 N 0.89697(13) 0.3733(3) 1.18043(18) 0.0287(6) Uani 1 1 d . .
C22 C 0.95598(16) 0.3084(4) 1.1479(2) 0.0286(7) Uani 1 1 d . .
N23 N 0.86004(19) 0.3306(5) 0.8581(2) 0.0435(8) Uani 1 1 d . .
N24 N 0.76716(18) 0.4944(4) 1.1314(3) 0.0396(7) Uani 1 1 d . .
N25 N 1.02802(16) 0.2556(4) 1.2198(2) 0.0422(8) Uani 1 1 d . .
H23A H 0.813(2) 0.359(5) 0.805(3) 0.048(10) Uiso 1 1 d . .
H25B H 1.0343(17) 0.261(4) 1.288(3) 0.032(9) Uiso 1 1 d . .
H24A H 0.7802(19) 0.508(4) 1.196(3) 0.033(10) Uiso 1 1 d . .
H23B H 0.898(2) 0.266(5) 0.843(3) 0.060(12) Uiso 1 1 d . .
H25A H 1.068(2) 0.213(6) 1.195(3) 0.072(13) Uiso 1 1 d . .
H24B H 0.719(3) 0.509(6) 1.078(3) 0.075(13) Uiso 1 1 d . .
O26 O 0.48486(15) 0.5980(4) 0.3828(2) 0.0514(7) Uani 1 1 d D .

loop_
_atom_site_aniso_label
_atom_site_aniso_U_11
_atom_site_aniso_U_22
_atom_site_aniso_U_33
_atom_site_aniso_U_23
_atom_site_aniso_U_13
_atom_site_aniso_U_12
O1 0.0313(14) 0.228(4) 0.0431(16) 0.048(2) 0.0140(12) 0.0266(19)
O2 0.0470(14) 0.074(2) 0.0466(15) 0.0169(14) 0.0211(12) 0.0087(13)
C3 0.0240(15) 0.069(3) 0.0322(19) 0.0041(18) 0.0107(14) -0.0005(15)
C4 0.0304(16) 0.051(2) 0.0372(19) 0.0012(17) 0.0070(14) -0.0009(15)
C5 0.0338(16) 0.043(2) 0.0286(17) -0.0026(15) 0.0095(13) -0.0005(14)
C6 0.0275(15) 0.040(2) 0.041(2) -0.0011(16) 0.0163(15) -0.0034(13)
O7 0.0307(11) 0.0720(18) 0.0306(13) -0.0012(12) 0.0110(10) -0.0049(11)
O8 0.0358(12) 0.091(2) 0.0334(14) -0.0146(13) 0.0176(10) -0.0165(12)
N9 0.0255(11) 0.0338(15) 0.0261(13) -0.0015(12) 0.0086(10) 0.0002(11)
C10 0.0342(15) 0.0319(19) 0.0332(18) 0.0000(15) 0.0099(14) -0.0016(14)
C11 0.0319(16) 0.044(2) 0.0356(19) 0.0064(16) 0.0091(14) -0.0007(15)
C12 0.0214(13) 0.057(2) 0.0210(15) -0.0011(15) 0.0057(11) 0.0008(14)
C13 0.0327(16) 0.040(2) 0.0420(19) -0.0043(16) 0.0083(14) -0.0061(15)
C14 0.0307(15) 0.0341(19) 0.0387(18) 0.0036(15) 0.0093(14) 0.0002(14)
C15 0.0340(17) 0.062(3) 0.0363(19) -0.0035(18) 0.0099(15) 0.0030(17)
N16 0.0364(16) 0.087(3) 0.0494(19) -0.0049(18) -0.0001(14) 0.0053(16)
N17 0.0245(12) 0.0446(17) 0.0256(14) 0.0009(12) 0.0109(11) 0.0081(11)
C18 0.0278(14) 0.0306(18) 0.0277(17) 0.0025(13) 0.0111(13) 0.0019(12)
N19 0.0271(12) 0.0380(15) 0.0233(13) 0.0024(11) 0.0091(10) 0.0040(11)
C20 0.0249(14) 0.0316(17) 0.0274(16) 0.0025(14) 0.0098(12) 0.0005(12)
N21 0.0228(11) 0.0406(16) 0.0241(13) -0.0013(11) 0.0102(10) 0.0009(11)
C22 0.0261(14) 0.0363(18) 0.0230(16) 0.0005(13) 0.0086(12) -0.0013(12)
N23 0.0410(17) 0.065(2) 0.0248(16) 0.0010(14) 0.0119(14) 0.0151(15)
N24 0.0303(15) 0.063(2) 0.0274(17) 0.0021(15) 0.0126(13) 0.0139(13)
N25 0.0284(14) 0.073(2) 0.0233(16) 0.0019(15) 0.0069(12) 0.0133(14)
O26 0.0384(13) 0.0669(18) 0.0486(15) 0.0089(13) 0.0156(12) -0.0012(12)

loop_
_atom_type_symbol
_atom_type_description
_atom_type_scat_dispersion_real
_atom_type_scat_dispersion_imag
_atom_type_scat_source
C C 0.0033 0.0016 'International Tables Vol C Tables 4.2.6.8 and 6.1.1.4'
H H 0.0000 0.0000 'International Tables Vol C Tables 4.2.6.8 and 6.1.1.4'
N N 0.0061 0.0033 'International Tables Vol C Tables 4.2.6.8 and 6.1.1.4'
O O 0.0106 0.0060 'International Tables Vol C Tables 4.2.6.8 and 6.1.1.4'

loop_
_geom_angle_atom_site_label_1
_geom_angle_atom_site_label_2
_geom_angle_atom_site_label_3
_geom_angle
O2 C3 O1 124.9(3)
O2 C3 C4 116.3(3)
O1 C3 C4 118.8(3)
C5 C4 C3 126.4(3)
C5 C4 H4 116.8
C3 C4 H4 116.8
C4 C5 N9 119.1(3)
C4 C5 C6 127.3(3)
N9 C5 C6 113.6(3)
O8 C6 O7 127.1(3)
O8 C6 C5 114.1(3)
O7 C6 C5 118.8(3)
C14 N9 C10 121.7(3)
C14 N9 C5 120.2(2)
C10 N9 C5 118.1(3)
N9 C10 C11 119.7(3)
N9 C10 H10 120.1
C11 C10 H10 120.1
C10 C11 C12 119.8(3)
C10 C11 H11 120.1
C12 C11 H11 120.1
C11 C12 C13 119.8(3)
C11 C12 C15 120.9(3)
C13 C12 C15 119.2(3)
C14 C13 C12 118.7(3)
C14 C13 H13 120.7
C12 C13 H13 120.7
N9 C14 C13 120.2(3)
N9 C14 H14 119.9
C13 C14 H14 119.9
N16 C15 C12 176.9(4)
C18 N17 C22 118.9(2)
C18 N17 H17 118(2)
C22 N17 H17 124(2)
N23 C18 N19 120.1(3)
N23 C18 N17 117.9(3)
N19 C18 N17 122.0(3)
C18 N19 C20 115.3(2)
N24 C20 N21 116.3(3)
N24 C20 N19 117.3(3)
N21 C20 N19 126.4(3)
C22 N21 C20 115.8(2)
N25 C22 N21 120.8(3)
N25 C22 N17 117.6(3)
N21 C22 N17 121.6(3)
C18 N23 H23A 122(2)
C18 N23 H23B 116(2)
H23A N23 H23B 120(3)
C20 N24 H24A 115(2)
C20 N24 H24B 115(3)
H24A N24 H24B 130(4)
C22 N25 H25B 117(2)
C22 N25 H25A 119(2)
H25B N25 H25A 124(3)
H26B O26 H26A 106(4)

loop_
_geom_bond_atom_site_label_1
_geom_bond_atom_site_label_2
_geom_bond_distance
O1 C3 1.232(4)
O2 C3 1.221(4)
C3 C4 1.509(4)
C4 C5 1.304(4)
C4 H4 0.9500
C5 N9 1.474(4)
C5 C6 1.529(4)
C6 O8 1.230(4)
C6 O7 1.249(4)
N9 C14 1.342(4)
N9 C10 1.344(4)
C10 C11 1.364(4)
C10 H10 0.9500
C11 C12 1.372(5)
C11 H11 0.9500
C12 C13 1.388(5)
C12 C15 1.447(4)
C13 C14 1.368(4)
C13 H13 0.9500
C14 H14 0.9500
C15 N16 1.134(4)
N17 C18 1.363(4)
N17 C22 1.363(4)
N17 H17 0.88(3)
C18 N23 1.317(4)
C18 N19 1.321(4)
N19 C20 1.349(4)
C20 N24 1.322(4)
C20 N21 1.346(3)
N21 C22 1.322(3)
C22 N25 1.311(4)
N23 H23A 0.88(3)
N23 H23B 0.88(4)
N24 H24A 0.79(3)
N24 H24B 0.87(4)
N25 H25B 0.85(3)
N25 H25A 0.91(4)
O26 H26B 1.05(5)
O26 H26A 1.07(4)

loop_
_geom_hbond_atom_site_label_D
_geom_hbond_atom_site_label_H
_geom_hbond_atom_site_label_A
_geom_hbond_distance_DH
_geom_hbond_distance_HA
_geom_hbond_distance_DA
_geom_hbond_angle_DHA
_geom_hbond_site_symmetry_A
N17 H17 O7 0.88(3) 1.93(3) 2.814(4) 173(3) 2_746
O26 H26A O1 1.07(4) 1.68(4) 2.736(4) 171(6) .
N23 H23A O2 0.88(3) 1.85(4) 2.731(4) 175(3) .
N25 H25A O8 0.91(4) 1.86(4) 2.774(4) 176(4) 2_746

loop_
_geom_torsion_atom_site_label_1
_geom_torsion_atom_site_label_2
_geom_torsion_atom_site_label_3
_geom_torsion_atom_site_label_4
_geom_torsion
O2 C3 C4 C5 157.3(4)
O1 C3 C4 C5 -26.1(6)
C3 C4 C5 N9 -2.3(5)
C3 C4 C5 C6 178.1(3)
C4 C5 C6 O8 167.3(3)
N9 C5 C6 O8 -12.3(4)
C4 C5 C6 O7 -13.4(5)
N9 C5 C6 O7 167.0(3)
C4 C5 N9 C14 -75.5(4)
C6 C5 N9 C14 104.2(3)
C4 C5 N9 C10 106.2(4)
C6 C5 N9 C10 -74.1(3)
C14 N9 C10 C11 3.1(4)
C5 N9 C10 C11 -178.6(3)
N9 C10 C11 C12 -1.5(5)
C10 C11 C12 C13 -1.3(5)
C10 C11 C12 C15 175.2(3)
C11 C12 C13 C14 2.5(5)
C15 C12 C13 C14 -174.0(3)
C10 N9 C14 C13 -1.9(4)
C5 N9 C14 C13 179.9(3)
C12 C13 C14 N9 -1.0(5)
C22 N17 C18 N23 -179.4(3)
C22 N17 C18 N19 0.8(4)
N23 C18 N19 C20 179.4(3)
N17 C18 N19 C20 -0.8(4)
C18 N19 C20 N24 179.9(3)
C18 N19 C20 N21 -0.2(4)
N24 C20 N21 C22 -178.9(3)
N19 C20 N21 C22 1.2(4)
C20 N21 C22 N25 178.9(3)
C20 N21 C22 N17 -1.2(4)
C18 N17 C22 N25 -179.8(3)
C18 N17 C22 N21 0.3(4)
